data_4336675
loop_
_publ_author_name
'Wei-Tsung Lee'
'Diane A. Dickie'
'Alejandro J. Metta-Maga\~na'
'Jeremy M. Smith'

_publ_section_title
;
 A Tripodal Ligand Constructed from Mesoionic Carbene Donors
;
_journal_name_full 'Inorganic Chemistry'
_journal_page_first 12842
_journal_page_last 12846
_journal_paper_doi 10.1021/ic402311c
_journal_volume 52
_journal_year 2013
_chemical_formula_sum 'C60 H59 B N10 Ni O'
_chemical_formula_weight 1005.69
_chemical_name_systematic
;
 ?
;
_space_group_IT_number 15
_symmetry_cell_setting monoclinic
_symmetry_space_group_name_Hall '-C 2yc'
_symmetry_space_group_name_H-M 'C 1 2/c 1'
_atom_sites_solution_hydrogens geom
_atom_sites_solution_primary direct
_atom_sites_solution_secondary difmap
_audit_creation_method SHELXL-97
_cell_angle_alpha 90.00
_cell_angle_beta 115.455(9)
_cell_angle_gamma 90.00
_cell_formula_units_Z 8
_cell_length_a 31.314(5)
_cell_length_b 15.180(3)
_cell_length_c 31.542(5)
_cell_measurement_reflns_used 5296
_cell_measurement_temperature 173(2)
_cell_measurement_theta_max 20.60
_cell_measurement_theta_min 2.78
_cell_volume 13538(4)
_computing_cell_refinement 'Bruker SAINT'
_computing_data_collection 'Bruker APEX2'
_computing_data_reduction 'Bruker SAINT'
_computing_molecular_graphics 'Bruker SHELXTL'
_computing_publication_material 'Bruker SHELXTL'
_computing_structure_refinement 'SHELXL-97 (Sheldrick, 2008)'
_computing_structure_solution 'SHELXS-97 (Sheldrick, 2008)'
_diffrn_ambient_temperature 173(2)
_diffrn_measured_fraction_theta_full 1.000
_diffrn_measured_fraction_theta_max 1.000
_diffrn_measurement_device_type 'Bruker APEX-II CCD'
_diffrn_measurement_method '\f and \w scans'
_diffrn_radiation_monochromator graphite
_diffrn_radiation_source 'fine-focus sealed tube'
_diffrn_radiation_type MoK\a
_diffrn_radiation_wavelength 0.71073
_diffrn_reflns_av_R_equivalents 0.0835
_diffrn_reflns_av_sigmaI/netI 0.0874
_diffrn_reflns_limit_h_max 38
_diffrn_reflns_limit_h_min -37
_diffrn_reflns_limit_k_max 18
_diffrn_reflns_limit_k_min -18
_diffrn_reflns_limit_l_max 38
_diffrn_reflns_limit_l_min -38
_diffrn_reflns_number 63865
_diffrn_reflns_theta_full 25.68
_diffrn_reflns_theta_max 25.68
_diffrn_reflns_theta_min 1.44
_exptl_absorpt_coefficient_mu 0.327
_exptl_absorpt_correction_T_max 0.9508
_exptl_absorpt_correction_T_min 0.8687
_exptl_absorpt_correction_type multi-scan
_exptl_absorpt_process_details 'Bruker, SADABS'
_exptl_crystal_colour red
_exptl_crystal_density_diffrn 0.987
_exptl_crystal_description irregular
_exptl_crystal_F_000 4240
_exptl_crystal_size_max 0.44
_exptl_crystal_size_mid 0.43
_exptl_crystal_size_min 0.16
_refine_diff_density_max 0.646
_refine_diff_density_min -0.529
_refine_diff_density_rms 0.130
_refine_ls_extinction_method none
_refine_ls_goodness_of_fit_ref 0.968
_refine_ls_hydrogen_treatment constr
_refine_ls_matrix_type full
_refine_ls_number_parameters 651
_refine_ls_number_reflns 12860
_refine_ls_number_restraints 0
_refine_ls_restrained_S_all 0.968
_refine_ls_R_factor_all 0.1116
_refine_ls_R_factor_gt 0.0668
_refine_ls_shift/su_max 0.000
_refine_ls_shift/su_mean 0.000
_refine_ls_structure_factor_coef Fsqd
_refine_ls_weighting_details 'calc w=1/[\s^2^(Fo^2^)+(0.1220P)^2^+0.0000P] where P=(Fo^2^+2Fc^2^)/3'
_refine_ls_weighting_scheme calc
_refine_ls_wR_factor_gt 0.1914
_refine_ls_wR_factor_ref 0.2080
_reflns_number_gt 7330
_reflns_number_total 12860
_reflns_threshold_expression >2sigma(I)
_cod_data_source_file ic402311c_si_001_1.cif
_cod_data_source_block jsnmsuwtl21_0m_sqr
_cod_database_code 4336675

loop_
_symmetry_equiv_pos_as_xyz
'x, y, z'
'-x, y, -z+1/2'
'x+1/2, y+1/2, z'
'-x+1/2, y+1/2, -z+1/2'
'-x, -y, -z'
'x, -y, z-1/2'
'-x+1/2, -y+1/2, -z'
'x+1/2, -y+1/2, z-1/2'

loop_
_atom_site_label
_atom_site_type_symbol
_atom_site_fract_x
_atom_site_fract_y
_atom_site_fract_z
_atom_site_U_iso_or_equiv
_atom_site_adp_type
_atom_site_occupancy
_atom_site_symmetry_multiplicity
_atom_site_calc_flag
_atom_site_refinement_flags
_atom_site_disorder_assembly
_atom_site_disorder_group
Ni1 Ni 0.417899(16) 0.18639(3) 0.097184(16) 0.03245(16) Uani 1 1 d . . .
O1 O 0.40118(15) 0.3360(2) 0.14111(13) 0.0830(12) Uani 1 1 d . . .
B1 B 0.43141(14) 0.0136(3) 0.04842(15) 0.0325(10) Uani 1 1 d . . .
N1 N 0.39164(10) 0.0086(2) 0.06631(10) 0.0313(7) Uani 1 1 d . . .
N2 N 0.36349(10) -0.0618(2) 0.05916(10) 0.0346(7) Uani 1 1 d . . .
N3 N 0.33550(10) -0.0383(2) 0.07907(10) 0.0344(7) Uani 1 1 d . . .
N4 N 0.47661(9) 0.0468(2) 0.09226(10) 0.0287(7) Uani 1 1 d . . .
N5 N 0.51815(10) 0.0071(2) 0.10538(10) 0.0314(7) Uani 1 1 d . . .
N6 N 0.54769(10) 0.0583(2) 0.13942(10) 0.0334(7) Uani 1 1 d . . .
N7 N 0.41680(10) 0.0985(2) 0.01580(10) 0.0316(7) Uani 1 1 d . . .
N8 N 0.41283(10) 0.0989(2) -0.02818(10) 0.0326(7) Uani 1 1 d . . .
N9 N 0.40259(10) 0.1833(2) -0.04103(10) 0.0344(7) Uani 1 1 d . . .
N10 N 0.40866(12) 0.2743(2) 0.12244(11) 0.0422(8) Uani 1 1 d . . .
C1 C 0.38230(12) 0.0773(3) 0.08979(12) 0.0335(9) Uani 1 1 d . . .
C2 C 0.34500(12) 0.0440(3) 0.09776(12) 0.0340(9) Uani 1 1 d . . .
C3 C 0.31780(13) 0.0863(3) 0.12081(13) 0.0370(9) Uani 1 1 d . . .
C4 C 0.26908(13) 0.0750(3) 0.10362(15) 0.0456(10) Uani 1 1 d . . .
H4 H 0.2528 0.0409 0.0760 0.055 Uiso 1 1 calc R . .
C5 C 0.24413(16) 0.1124(3) 0.12599(17) 0.0572(12) Uani 1 1 d . . .
H5 H 0.2111 0.1025 0.1145 0.069 Uiso 1 1 calc R . .
C6 C 0.26726(18) 0.1640(3) 0.16483(19) 0.0616(14) Uani 1 1 d . . .
H6 H 0.2501 0.1906 0.1800 0.074 Uiso 1 1 calc R . .
C7 C 0.31645(17) 0.1779(3) 0.18239(16) 0.0551(12) Uani 1 1 d . . .
H7 H 0.3324 0.2139 0.2093 0.066 Uiso 1 1 calc R . .
C8 C 0.34124(14) 0.1387(3) 0.16027(14) 0.0426(10) Uani 1 1 d . . .
H8 H 0.3744 0.1476 0.1720 0.051 Uiso 1 1 calc R . .
C9 C 0.30268(13) -0.1026(3) 0.08142(13) 0.0360(9) Uani 1 1 d . . .
C10 C 0.30841(14) -0.1291(3) 0.12568(14) 0.0474(11) Uani 1 1 d . . .
H10 H 0.3341 -0.1077 0.1531 0.057 Uiso 1 1 calc R . .
C11 C 0.27623(14) -0.1869(3) 0.12919(14) 0.0494(11) Uani 1 1 d . . .
H11 H 0.2806 -0.2055 0.1595 0.059 Uiso 1 1 calc R . .
C12 C 0.23810(14) -0.2189(3) 0.09076(15) 0.0434(10) Uani 1 1 d . A .
C13 C 0.23431(14) -0.1913(3) 0.04670(14) 0.0459(10) Uani 1 1 d . . .
H13 H 0.2090 -0.2131 0.0191 0.055 Uiso 1 1 calc R . .
C14 C 0.26605(14) -0.1337(3) 0.04223(14) 0.0433(10) Uani 1 1 d . . .
H14 H 0.2624 -0.1158 0.0120 0.052 Uiso 1 1 calc R . .
C15 C 0.20175(16) -0.2791(3) 0.09507(16) 0.0574(13) Uani 1 1 d . . .
C16 C 0.2266(5) -0.3373(9) 0.1382(5) 0.094(2) Uani 0.50 1 d P A 1
H16A H 0.2447 -0.3003 0.1655 0.140 Uiso 0.50 1 calc PR A 1
H16B H 0.2480 -0.3780 0.1327 0.140 Uiso 0.50 1 calc PR A 1
H16C H 0.2030 -0.3711 0.1440 0.140 Uiso 0.50 1 calc PR A 1
C17 C 0.1679(5) -0.2202(10) 0.1060(5) 0.094(2) Uani 0.50 1 d P A 1
H17A H 0.1853 -0.1918 0.1366 0.140 Uiso 0.50 1 calc PR A 1
H17B H 0.1423 -0.2561 0.1068 0.140 Uiso 0.50 1 calc PR A 1
H17C H 0.1546 -0.1750 0.0816 0.140 Uiso 0.50 1 calc PR A 1
C18 C 0.1735(5) -0.3255(10) 0.0506(5) 0.094(2) Uani 0.50 1 d P A 1
H18A H 0.1499 -0.3628 0.0545 0.140 Uiso 0.50 1 calc PR A 1
H18B H 0.1944 -0.3622 0.0421 0.140 Uiso 0.50 1 calc PR A 1
H18C H 0.1575 -0.2823 0.0257 0.140 Uiso 0.50 1 calc PR A 1
C16A C 0.2096(5) -0.2971(10) 0.1478(5) 0.094(2) Uani 0.50 1 d P A 2
H16D H 0.2171 -0.2415 0.1653 0.140 Uiso 0.50 1 calc PR A 2
H16E H 0.2358 -0.3385 0.1628 0.140 Uiso 0.50 1 calc PR A 2
H16F H 0.1807 -0.3221 0.1477 0.140 Uiso 0.50 1 calc PR A 2
C17A C 0.1538(5) -0.2276(10) 0.0790(5) 0.094(2) Uani 0.50 1 d P A 2
H17D H 0.1593 -0.1723 0.0967 0.140 Uiso 0.50 1 calc PR A 2
H17E H 0.1310 -0.2637 0.0850 0.140 Uiso 0.50 1 calc PR A 2
H17F H 0.1412 -0.2145 0.0454 0.140 Uiso 0.50 1 calc PR A 2
C18A C 0.1931(5) -0.3601(10) 0.0676(5) 0.094(2) Uani 0.50 1 d P A 2
H18D H 0.1692 -0.3954 0.0722 0.140 Uiso 0.50 1 calc PR A 2
H18E H 0.2225 -0.3938 0.0780 0.140 Uiso 0.50 1 calc PR A 2
H18F H 0.1817 -0.3454 0.0343 0.140 Uiso 0.50 1 calc PR A 2
C19 C 0.47796(12) 0.1228(2) 0.11695(12) 0.0321(8) Uani 1 1 d . . .
C20 C 0.52550(12) 0.1300(2) 0.14790(12) 0.0317(8) Uani 1 1 d . . .
C21 C 0.55027(13) 0.2017(3) 0.17967(13) 0.0365(9) Uani 1 1 d . . .
C22 C 0.53357(15) 0.2341(3) 0.21094(15) 0.0490(11) Uani 1 1 d . . .
H22 H 0.5064 0.2083 0.2119 0.059 Uiso 1 1 calc R . .
C23 C 0.55604(17) 0.3036(3) 0.24068(18) 0.0647(14) Uani 1 1 d . . .
H23 H 0.5448 0.3236 0.2626 0.078 Uiso 1 1 calc R . .
C24 C 0.59466(17) 0.3439(4) 0.23874(19) 0.0694(15) Uani 1 1 d . . .
H24 H 0.6099 0.3922 0.2587 0.083 Uiso 1 1 calc R . .
C25 C 0.61082(16) 0.3120(3) 0.20677(19) 0.0656(14) Uani 1 1 d . . .
H25 H 0.6372 0.3395 0.2049 0.079 Uiso 1 1 calc R . .
C26 C 0.58965(15) 0.2427(3) 0.17833(16) 0.0517(11) Uani 1 1 d . . .
H26 H 0.6017 0.2217 0.1572 0.062 Uiso 1 1 calc R . .
C27 C 0.59675(12) 0.0309(3) 0.16285(13) 0.0341(9) Uani 1 1 d . . .
C28 C 0.61926(14) 0.0326(3) 0.21090(14) 0.0446(10) Uani 1 1 d . . .
H28 H 0.6034 0.0524 0.2289 0.054 Uiso 1 1 calc R . .
C29 C 0.66613(14) 0.0046(3) 0.23251(14) 0.0460(10) Uani 1 1 d . . .
H29 H 0.6821 0.0060 0.2658 0.055 Uiso 1 1 calc R . .
C30 C 0.69023(13) -0.0249(3) 0.20801(14) 0.0427(10) Uani 1 1 d . B .
C31 C 0.66557(13) -0.0261(3) 0.15929(14) 0.0401(10) Uani 1 1 d . . .
H31 H 0.6810 -0.0474 0.1412 0.048 Uiso 1 1 calc R . .
C32 C 0.61924(12) 0.0027(3) 0.13636(14) 0.0379(9) Uani 1 1 d . . .
H32 H 0.6034 0.0029 0.1030 0.045 Uiso 1 1 calc R . .
C33 C 0.74129(14) -0.0573(3) 0.23217(15) 0.0489(11) Uani 1 1 d . . .
C34A C 0.7698(4) 0.0096(9) 0.2659(4) 0.0813(15) Uani 0.50 1 d P B 2
H34A H 0.8027 -0.0102 0.2815 0.122 Uiso 0.50 1 calc PR B 2
H34B H 0.7575 0.0187 0.2894 0.122 Uiso 0.50 1 calc PR B 2
H34C H 0.7682 0.0651 0.2494 0.122 Uiso 0.50 1 calc PR B 2
C35A C 0.7405(4) -0.1479(9) 0.2536(4) 0.0813(15) Uani 0.50 1 d P B 2
H35A H 0.7215 -0.1889 0.2286 0.122 Uiso 0.50 1 calc PR B 2
H35B H 0.7266 -0.1421 0.2760 0.122 Uiso 0.50 1 calc PR B 2
H35C H 0.7729 -0.1704 0.2699 0.122 Uiso 0.50 1 calc PR B 2
C36A C 0.7629(4) -0.0772(9) 0.1953(4) 0.0813(15) Uani 0.50 1 d P B 2
H36A H 0.7452 -0.1253 0.1744 0.122 Uiso 0.50 1 calc PR B 2
H36B H 0.7962 -0.0942 0.2123 0.122 Uiso 0.50 1 calc PR B 2
H36C H 0.7605 -0.0242 0.1766 0.122 Uiso 0.50 1 calc PR B 2
C34 C 0.7649(4) -0.0394(9) 0.2861(4) 0.0813(15) Uani 0.50 1 d P B 1
H34D H 0.7976 -0.0610 0.2996 0.122 Uiso 0.50 1 calc PR B 1
H34E H 0.7472 -0.0702 0.3008 0.122 Uiso 0.50 1 calc PR B 1
H34F H 0.7648 0.0240 0.2918 0.122 Uiso 0.50 1 calc PR B 1
C35 C 0.7424(4) -0.1562(8) 0.2247(5) 0.0813(15) Uani 0.50 1 d P B 1
H35D H 0.7751 -0.1773 0.2402 0.122 Uiso 0.50 1 calc PR B 1
H35E H 0.7294 -0.1688 0.1910 0.122 Uiso 0.50 1 calc PR B 1
H35F H 0.7233 -0.1862 0.2381 0.122 Uiso 0.50 1 calc PR B 1
C36 C 0.7727(3) -0.0104(9) 0.2122(4) 0.0813(15) Uani 0.50 1 d P B 1
H36D H 0.8053 -0.0318 0.2286 0.122 Uiso 0.50 1 calc PR B 1
H36E H 0.7720 0.0533 0.2169 0.122 Uiso 0.50 1 calc PR B 1
H36F H 0.7607 -0.0231 0.1786 0.122 Uiso 0.50 1 calc PR B 1
C37 C 0.40918(12) 0.1788(3) 0.03182(13) 0.0345(9) Uani 1 1 d . . .
C38 C 0.39975(13) 0.2344(3) -0.00616(13) 0.0353(9) Uani 1 1 d . . .
C39 C 0.38826(14) 0.3292(3) -0.01063(13) 0.0408(10) Uani 1 1 d . . .
C40 C 0.40922(17) 0.3884(3) -0.02992(15) 0.0557(12) Uani 1 1 d . . .
H40 H 0.4320 0.3686 -0.0402 0.067 Uiso 1 1 calc R . .
C41 C 0.3962(2) 0.4777(3) -0.03396(19) 0.0777(16) Uani 1 1 d . . .
H41 H 0.4096 0.5189 -0.0475 0.093 Uiso 1 1 calc R . .
C42 C 0.3632(2) 0.5050(4) -0.01777(19) 0.0760(16) Uani 1 1 d . . .
H42 H 0.3536 0.5649 -0.0210 0.091 Uiso 1 1 calc R . .
C43 C 0.34487(18) 0.4479(4) 0.00219(18) 0.0660(14) Uani 1 1 d . . .
H43 H 0.3233 0.4682 0.0139 0.079 Uiso 1 1 calc R . .
C44 C 0.35682(15) 0.3604(3) 0.00608(15) 0.0495(11) Uani 1 1 d . . .
H44 H 0.3434 0.3208 0.0204 0.059 Uiso 1 1 calc R . .
C45 C 0.40007(13) 0.2088(3) -0.08592(13) 0.0358(9) Uani 1 1 d . . .
C46 C 0.36254(14) 0.2586(3) -0.11666(13) 0.0436(10) Uani 1 1 d . . .
H46 H 0.3370 0.2737 -0.1093 0.052 Uiso 1 1 calc R . .
C47 C 0.36296(15) 0.2859(3) -0.15823(15) 0.0496(11) Uani 1 1 d . . .
H47 H 0.3376 0.3212 -0.1791 0.059 Uiso 1 1 calc R . .
C48 C 0.39901(14) 0.2639(3) -0.17066(14) 0.0425(10) Uani 1 1 d . C .
C49 C 0.43528(15) 0.2113(3) -0.13980(14) 0.0434(10) Uani 1 1 d . . .
H49 H 0.4600 0.1931 -0.1478 0.052 Uiso 1 1 calc R . .
C50 C 0.43589(13) 0.1845(3) -0.09702(13) 0.0383(9) Uani 1 1 d . . .
H50 H 0.4612 0.1496 -0.0758 0.046 Uiso 1 1 calc R . .
C51 C 0.39966(17) 0.2953(3) -0.21646(16) 0.0557(12) Uani 1 1 d . . .
C52 C 0.3582(4) 0.2674(9) -0.2564(4) 0.0810(15) Uani 0.50 1 d P C 1
H52A H 0.3594 0.2891 -0.2851 0.122 Uiso 0.50 1 calc PR C 1
H52B H 0.3301 0.2910 -0.2543 0.122 Uiso 0.50 1 calc PR C 1
H52C H 0.3567 0.2029 -0.2572 0.122 Uiso 0.50 1 calc PR C 1
C53 C 0.3993(4) 0.4012(8) -0.2153(4) 0.0810(15) Uani 0.50 1 d P C 1
H53A H 0.4274 0.4222 -0.1883 0.122 Uiso 0.50 1 calc PR C 1
H53B H 0.3708 0.4216 -0.2127 0.122 Uiso 0.50 1 calc PR C 1
H53C H 0.3994 0.4242 -0.2443 0.122 Uiso 0.50 1 calc PR C 1
C54 C 0.4446(4) 0.2712(9) -0.2210(4) 0.0810(15) Uani 0.50 1 d P C 1
H54A H 0.4721 0.2924 -0.1934 0.122 Uiso 0.50 1 calc PR C 1
H54B H 0.4442 0.2985 -0.2493 0.122 Uiso 0.50 1 calc PR C 1
H54C H 0.4465 0.2070 -0.2232 0.122 Uiso 0.50 1 calc PR C 1
C52A C 0.3912(5) 0.2090(8) -0.2487(4) 0.0810(15) Uani 0.50 1 d P C 2
H52D H 0.3913 0.2256 -0.2787 0.122 Uiso 0.50 1 calc PR C 2
H52E H 0.3607 0.1825 -0.2544 0.122 Uiso 0.50 1 calc PR C 2
H52F H 0.4166 0.1664 -0.2326 0.122 Uiso 0.50 1 calc PR C 2
C53A C 0.3592(4) 0.3563(9) -0.2458(4) 0.0810(15) Uani 0.50 1 d P C 2
H53D H 0.3623 0.3732 -0.2744 0.122 Uiso 0.50 1 calc PR C 2
H53E H 0.3602 0.4092 -0.2276 0.122 Uiso 0.50 1 calc PR C 2
H53F H 0.3290 0.3258 -0.2545 0.122 Uiso 0.50 1 calc PR C 2
C54A C 0.4462(4) 0.3299(9) -0.2101(4) 0.0810(15) Uani 0.50 1 d P C 2
H54D H 0.4444 0.3489 -0.2406 0.122 Uiso 0.50 1 calc PR C 2
H54E H 0.4701 0.2836 -0.1971 0.122 Uiso 0.50 1 calc PR C 2
H54F H 0.4549 0.3802 -0.1886 0.122 Uiso 0.50 1 calc PR C 2
C55 C 0.44176(12) -0.0768(2) 0.02813(12) 0.0315(8) Uani 1 1 d . . .
C56 C 0.44029(13) -0.1577(3) 0.04922(14) 0.0402(10) Uani 1 1 d . . .
H56 H 0.4317 -0.1578 0.0747 0.048 Uiso 1 1 calc R . .
C57 C 0.45069(14) -0.2364(3) 0.03448(15) 0.0457(10) Uani 1 1 d . . .
H57 H 0.4492 -0.2895 0.0497 0.055 Uiso 1 1 calc R . .
C58 C 0.46342(14) -0.2390(3) -0.00258(14) 0.0429(10) Uani 1 1 d . . .
H58 H 0.4698 -0.2936 -0.0134 0.051 Uiso 1 1 calc R . .
C59 C 0.46670(13) -0.1614(3) -0.02339(14) 0.0399(10) Uani 1 1 d . . .
H59 H 0.4764 -0.1622 -0.0481 0.048 Uiso 1 1 calc R . .
C60 C 0.45578(12) -0.0814(3) -0.00836(12) 0.0348(9) Uani 1 1 d . . .
H60 H 0.4580 -0.0285 -0.0234 0.042 Uiso 1 1 calc R . .

loop_
_atom_site_aniso_label
_atom_site_aniso_U_11
_atom_site_aniso_U_22
_atom_site_aniso_U_33
_atom_site_aniso_U_23
_atom_site_aniso_U_13
_atom_site_aniso_U_12
Ni1 0.0246(3) 0.0402(3) 0.0326(3) -0.0020(2) 0.0124(2) 0.0021(2)
O1 0.122(3) 0.052(2) 0.086(3) -0.0146(19) 0.055(3) 0.019(2)
B1 0.026(2) 0.038(3) 0.036(2) 0.001(2) 0.0156(19) 0.0006(19)
N1 0.0215(15) 0.0382(19) 0.0328(17) -0.0052(14) 0.0105(13) -0.0013(14)
N2 0.0228(16) 0.046(2) 0.0354(18) -0.0001(15) 0.0131(14) 0.0000(14)
N3 0.0230(16) 0.045(2) 0.0351(18) -0.0012(15) 0.0126(14) -0.0036(14)
N4 0.0216(15) 0.0380(18) 0.0265(16) 0.0011(13) 0.0103(13) 0.0015(13)
N5 0.0226(16) 0.0381(19) 0.0321(17) 0.0029(14) 0.0106(14) 0.0000(14)
N6 0.0204(15) 0.043(2) 0.0319(17) -0.0009(15) 0.0069(14) 0.0005(14)
N7 0.0243(16) 0.0388(19) 0.0309(17) 0.0007(14) 0.0112(13) 0.0035(13)
N8 0.0278(16) 0.0369(19) 0.0309(17) 0.0063(14) 0.0104(14) 0.0084(14)
N9 0.0257(16) 0.043(2) 0.0320(17) 0.0046(15) 0.0102(14) 0.0098(14)
N10 0.043(2) 0.041(2) 0.043(2) 0.0015(16) 0.0191(17) 0.0066(16)
C1 0.0218(18) 0.046(2) 0.029(2) 0.0017(17) 0.0078(16) 0.0020(17)
C2 0.0218(18) 0.047(3) 0.030(2) 0.0007(18) 0.0088(16) 0.0033(17)
C3 0.031(2) 0.046(3) 0.037(2) 0.0048(19) 0.0177(18) 0.0056(18)
C4 0.032(2) 0.050(3) 0.058(3) 0.005(2) 0.023(2) 0.0069(19)
C5 0.040(2) 0.070(3) 0.071(3) 0.000(3) 0.033(2) 0.008(2)
C6 0.060(3) 0.069(3) 0.078(4) 0.003(3) 0.051(3) 0.016(3)
C7 0.059(3) 0.065(3) 0.048(3) -0.009(2) 0.029(2) 0.006(2)
C8 0.036(2) 0.052(3) 0.044(2) -0.001(2) 0.022(2) 0.005(2)
C9 0.028(2) 0.043(2) 0.039(2) -0.0033(18) 0.0176(18) -0.0028(17)
C10 0.033(2) 0.061(3) 0.040(2) -0.002(2) 0.0083(19) -0.011(2)
C11 0.040(2) 0.070(3) 0.036(2) 0.000(2) 0.0132(19) -0.017(2)
C12 0.034(2) 0.049(3) 0.047(3) 0.001(2) 0.016(2) -0.0055(19)
C13 0.031(2) 0.058(3) 0.039(2) -0.006(2) 0.0057(18) -0.012(2)
C14 0.038(2) 0.052(3) 0.037(2) 0.000(2) 0.0131(19) -0.004(2)
C15 0.043(3) 0.071(3) 0.050(3) 0.002(2) 0.012(2) -0.026(2)
C16 0.090(5) 0.107(5) 0.096(5) -0.014(4) 0.051(4) -0.052(4)
C17 0.090(5) 0.107(5) 0.096(5) -0.014(4) 0.051(4) -0.052(4)
C18 0.090(5) 0.107(5) 0.096(5) -0.014(4) 0.051(4) -0.052(4)
C16A 0.090(5) 0.107(5) 0.096(5) -0.014(4) 0.051(4) -0.052(4)
C17A 0.090(5) 0.107(5) 0.096(5) -0.014(4) 0.051(4) -0.052(4)
C18A 0.090(5) 0.107(5) 0.096(5) -0.014(4) 0.051(4) -0.052(4)
C19 0.0279(19) 0.040(2) 0.0305(19) 0.0001(17) 0.0146(17) -0.0008(17)
C20 0.0223(18) 0.039(2) 0.033(2) 0.0002(17) 0.0108(16) 0.0012(16)
C21 0.0233(19) 0.047(3) 0.034(2) -0.0008(18) 0.0065(17) 0.0020(17)
C22 0.043(2) 0.054(3) 0.046(3) -0.006(2) 0.015(2) -0.006(2)
C23 0.052(3) 0.075(4) 0.061(3) -0.025(3) 0.019(3) -0.010(3)
C24 0.042(3) 0.065(3) 0.077(4) -0.022(3) 0.002(3) -0.010(2)
C25 0.036(3) 0.065(3) 0.087(4) -0.016(3) 0.018(3) -0.016(2)
C26 0.034(2) 0.055(3) 0.061(3) -0.001(2) 0.016(2) 0.000(2)
C27 0.0216(18) 0.041(2) 0.033(2) -0.0008(17) 0.0052(16) -0.0008(16)
C28 0.037(2) 0.055(3) 0.041(2) 0.000(2) 0.016(2) 0.007(2)
C29 0.033(2) 0.059(3) 0.034(2) 0.002(2) 0.0034(19) 0.006(2)
C30 0.026(2) 0.047(3) 0.048(3) 0.004(2) 0.0099(19) 0.0019(18)
C31 0.026(2) 0.047(3) 0.047(2) -0.0017(19) 0.0157(19) 0.0028(18)
C32 0.0254(19) 0.048(3) 0.037(2) 0.0006(19) 0.0105(17) 0.0042(18)
C33 0.027(2) 0.059(3) 0.051(3) 0.001(2) 0.0067(19) 0.007(2)
C34A 0.040(2) 0.101(4) 0.090(4) 0.015(3) 0.015(3) 0.027(3)
C35A 0.040(2) 0.101(4) 0.090(4) 0.015(3) 0.015(3) 0.027(3)
C36A 0.040(2) 0.101(4) 0.090(4) 0.015(3) 0.015(3) 0.027(3)
C34 0.040(2) 0.101(4) 0.090(4) 0.015(3) 0.015(3) 0.027(3)
C35 0.040(2) 0.101(4) 0.090(4) 0.015(3) 0.015(3) 0.027(3)
C36 0.040(2) 0.101(4) 0.090(4) 0.015(3) 0.015(3) 0.027(3)
C37 0.0219(18) 0.040(2) 0.039(2) 0.0033(18) 0.0111(16) 0.0058(17)
C38 0.029(2) 0.044(2) 0.031(2) 0.0022(18) 0.0118(17) 0.0093(18)
C39 0.042(2) 0.042(3) 0.032(2) 0.0046(18) 0.0101(19) 0.0086(19)
C40 0.067(3) 0.049(3) 0.052(3) 0.007(2) 0.027(2) 0.014(2)
C41 0.114(5) 0.048(3) 0.081(4) 0.018(3) 0.051(4) 0.015(3)
C42 0.104(5) 0.048(3) 0.073(4) 0.003(3) 0.034(4) 0.027(3)
C43 0.069(3) 0.061(4) 0.066(3) -0.002(3) 0.027(3) 0.020(3)
C44 0.043(2) 0.055(3) 0.046(3) -0.003(2) 0.014(2) 0.010(2)
C45 0.031(2) 0.045(2) 0.029(2) -0.0012(17) 0.0108(17) 0.0030(17)
C46 0.036(2) 0.058(3) 0.034(2) 0.008(2) 0.0127(19) 0.018(2)
C47 0.038(2) 0.058(3) 0.042(2) 0.008(2) 0.007(2) 0.015(2)
C48 0.042(2) 0.047(3) 0.036(2) 0.0056(19) 0.014(2) 0.003(2)
C49 0.042(2) 0.050(3) 0.039(2) 0.0028(19) 0.019(2) 0.007(2)
C50 0.031(2) 0.046(2) 0.032(2) 0.0066(18) 0.0074(17) 0.0108(18)
C51 0.051(3) 0.067(3) 0.044(3) 0.009(2) 0.016(2) 0.003(2)
C52 0.094(4) 0.095(4) 0.052(3) 0.015(3) 0.030(3) -0.004(3)
C53 0.094(4) 0.095(4) 0.052(3) 0.015(3) 0.030(3) -0.004(3)
C54 0.094(4) 0.095(4) 0.052(3) 0.015(3) 0.030(3) -0.004(3)
C52A 0.094(4) 0.095(4) 0.052(3) 0.015(3) 0.030(3) -0.004(3)
C53A 0.094(4) 0.095(4) 0.052(3) 0.015(3) 0.030(3) -0.004(3)
C54A 0.094(4) 0.095(4) 0.052(3) 0.015(3) 0.030(3) -0.004(3)
C55 0.0188(17) 0.043(2) 0.031(2) -0.0044(17) 0.0088(16) 0.0014(16)
C56 0.035(2) 0.050(3) 0.040(2) 0.0036(19) 0.0204(19) 0.0064(19)
C57 0.042(2) 0.041(3) 0.058(3) 0.007(2) 0.025(2) 0.007(2)
C58 0.038(2) 0.038(3) 0.049(3) -0.005(2) 0.016(2) 0.0038(19)
C59 0.035(2) 0.049(3) 0.036(2) -0.0006(19) 0.0167(18) 0.0097(19)
C60 0.0253(19) 0.045(2) 0.032(2) 0.0043(18) 0.0103(17) 0.0016(17)

loop_
_atom_type_symbol
_atom_type_description
_atom_type_scat_dispersion_real
_atom_type_scat_dispersion_imag
_atom_type_scat_source
C C 0.0033 0.0016 'International Tables Vol C Tables 4.2.6.8 and 6.1.1.4'
H H 0.0000 0.0000 'International Tables Vol C Tables 4.2.6.8 and 6.1.1.4'
N N 0.0061 0.0033 'International Tables Vol C Tables 4.2.6.8 and 6.1.1.4'
O O 0.0106 0.0060 'International Tables Vol C Tables 4.2.6.8 and 6.1.1.4'
B B 0.0013 0.0007 'International Tables Vol C Tables 4.2.6.8 and 6.1.1.4'
Ni Ni 0.3393 1.1124 'International Tables Vol C Tables 4.2.6.8 and 6.1.1.4'

loop_
_geom_angle_atom_site_label_1
_geom_angle_atom_site_label_2
_geom_angle_atom_site_label_3
_geom_angle
N10 Ni1 C1 122.44(15)
N10 Ni1 C19 126.18(16)
C1 Ni1 C19 92.32(15)
N10 Ni1 C37 125.66(16)
C1 Ni1 C37 90.59(15)
C19 Ni1 C37 89.23(14)
N1 B1 N4 104.6(3)
N1 B1 N7 102.7(3)
N4 B1 N7 102.1(3)
N1 B1 C55 115.3(3)
N4 B1 C55 111.3(3)
N7 B1 C55 119.1(3)
N2 N1 C1 114.6(3)
N2 N1 B1 122.8(3)
C1 N1 B1 122.5(3)
N3 N2 N1 103.1(3)
N2 N3 C2 112.7(3)
N2 N3 C9 118.2(3)
C2 N3 C9 128.9(3)
N5 N4 C19 114.5(3)
N5 N4 B1 121.2(3)
C19 N4 B1 124.0(3)
N6 N5 N4 103.6(3)
N5 N6 C20 112.7(3)
N5 N6 C27 117.5(3)
C20 N6 C27 129.8(3)
N8 N7 C37 114.9(3)
N8 N7 B1 123.2(3)
C37 N7 B1 121.8(3)
N7 N8 N9 102.8(3)
N8 N9 C38 112.6(3)
N8 N9 C45 117.4(3)
C38 N9 C45 129.8(3)
O1 N10 Ni1 177.9(3)
N1 C1 C2 102.2(3)
N1 C1 Ni1 117.6(2)
C2 C1 Ni1 140.0(3)
N3 C2 C1 107.4(3)
N3 C2 C3 123.1(3)
C1 C2 C3 129.5(4)
C8 C3 C4 119.2(3)
C8 C3 C2 119.5(3)
C4 C3 C2 121.3(4)
C5 C4 C3 121.1(4)
C6 C5 C4 119.7(4)
C5 C6 C7 120.3(4)
C8 C7 C6 119.6(4)
C7 C8 C3 120.2(4)
C14 C9 C10 120.5(4)
C14 C9 N3 122.0(3)
C10 C9 N3 117.5(3)
C11 C10 C9 118.9(4)
C12 C11 C10 122.9(4)
C11 C12 C13 116.0(4)
C11 C12 C15 122.5(4)
C13 C12 C15 121.5(4)
C14 C13 C12 122.2(4)
C9 C14 C13 119.5(4)
C18A C15 C12 114.4(6)
C18 C15 C12 111.7(6)
C18A C15 C16 86.2(8)
C18 C15 C16 116.0(8)
C12 C15 C16 108.4(6)
C18A C15 C17 130.8(8)
C18 C15 C17 107.6(8)
C12 C15 C17 106.6(6)
C16 C15 C17 105.9(8)
C18A C15 C17A 108.6(8)
C18 C15 C17A 80.4(8)
C12 C15 C17A 108.8(6)
C16 C15 C17A 128.8(8)
C18A C15 C16A 112.3(8)
C18 C15 C16A 132.0(7)
C12 C15 C16A 114.3(5)
C17 C15 C16A 71.2(8)
C17A C15 C16A 96.8(8)
N4 C19 C20 103.0(3)
N4 C19 Ni1 116.0(2)
C20 C19 Ni1 140.9(3)
N6 C20 C19 106.2(3)
N6 C20 C21 124.0(3)
C19 C20 C21 129.4(3)
C22 C21 C26 118.0(4)
C22 C21 C20 120.1(3)
C26 C21 C20 121.8(4)
C23 C22 C21 120.9(4)
C24 C23 C22 120.5(5)
C23 C24 C25 118.4(5)
C26 C25 C24 121.4(5)
C25 C26 C21 120.8(4)
C28 C27 C32 121.7(3)
C28 C27 N6 119.1(3)
C32 C27 N6 119.2(3)
C27 C28 C29 117.9(4)
C30 C29 C28 123.0(4)
C29 C30 C31 116.7(3)
C29 C30 C33 122.5(4)
C31 C30 C33 120.8(4)
C32 C31 C30 122.1(4)
C27 C32 C31 118.5(4)
C34A C33 C35 138.5(7)
C34A C33 C30 108.6(5)
C35 C33 C30 109.2(5)
C34A C33 C35A 114.8(7)
C30 C33 C35A 107.2(5)
C34A C33 C36 71.5(7)
C35 C33 C36 109.2(7)
C30 C33 C36 111.1(5)
C35A C33 C36 136.3(7)
C35 C33 C34 107.9(7)
C30 C33 C34 113.1(5)
C35A C33 C34 76.4(7)
C36 C33 C34 106.1(7)
C34A C33 C36A 110.0(7)
C35 C33 C36A 70.0(7)
C30 C33 C36A 112.1(5)
C35A C33 C36A 104.0(7)
C34 C33 C36A 132.3(6)
N7 C37 C38 103.1(3)
N7 C37 Ni1 117.9(3)
C38 C37 Ni1 138.8(3)
N9 C38 C37 106.5(3)
N9 C38 C39 124.7(3)
C37 C38 C39 128.9(3)
C44 C39 C40 119.3(4)
C44 C39 C38 118.8(4)
C40 C39 C38 121.9(4)
C39 C40 C41 119.2(4)
C42 C41 C40 118.9(5)
C43 C42 C41 120.9(5)
C42 C43 C44 121.0(5)
C43 C44 C39 120.6(5)
C50 C45 C46 120.9(3)
C50 C45 N9 118.6(3)
C46 C45 N9 120.5(3)
C47 C46 C45 118.6(4)
C46 C47 C48 122.5(4)
C47 C48 C49 117.5(4)
C47 C48 C51 122.4(4)
C49 C48 C51 120.2(4)
C48 C49 C50 120.7(4)
C45 C50 C49 119.8(4)
C52 C51 C54A 133.8(7)
C52 C51 C54 111.9(8)
C52 C51 C53A 56.0(7)
C54A C51 C53A 112.3(7)
C54 C51 C53A 130.7(7)
C52 C51 C48 111.4(5)
C54A C51 C48 113.3(5)
C54 C51 C48 113.7(5)
C53A C51 C48 114.8(5)
C52 C51 C52A 50.4(6)
C54A C51 C52A 105.0(7)
C54 C51 C52A 69.6(7)
C53A C51 C52A 104.1(7)
C48 C51 C52A 106.2(5)
C52 C51 C53 107.6(7)
C54A C51 C53 70.0(7)
C54 C51 C53 104.9(7)
C53A C51 C53 52.6(6)
C48 C51 C53 106.7(5)
C52A C51 C53 145.8(6)
C60 C55 C56 115.5(3)
C60 C55 B1 124.0(3)
C56 C55 B1 120.3(3)
C57 C56 C55 122.6(3)
C56 C57 C58 120.4(4)
C59 C58 C57 119.1(4)
C58 C59 C60 120.2(4)
C55 C60 C59 122.1(4)

loop_
_geom_bond_atom_site_label_1
_geom_bond_atom_site_label_2
_geom_bond_distance
Ni1 N10 1.642(3)
Ni1 C1 1.954(4)
Ni1 C19 1.962(4)
Ni1 C37 1.963(4)
O1 N10 1.182(4)
B1 N1 1.574(5)
B1 N4 1.577(5)
B1 N7 1.588(5)
B1 C55 1.605(6)
N1 N2 1.341(4)
N1 C1 1.381(5)
N2 N3 1.328(4)
N3 C2 1.359(5)
N3 C9 1.441(5)
N4 N5 1.328(4)
N4 C19 1.383(5)
N5 N6 1.326(4)
N6 C20 1.378(5)
N6 C27 1.450(4)
N7 N8 1.338(4)
N7 C37 1.380(5)
N8 N9 1.341(4)
N9 C38 1.379(5)
N9 C45 1.437(4)
C1 C2 1.391(5)
C2 C3 1.483(5)
C3 C8 1.392(5)
C3 C4 1.393(5)
C4 C5 1.381(5)
C5 C6 1.370(7)
C6 C7 1.411(7)
C7 C8 1.381(5)
C9 C14 1.359(5)
C9 C10 1.389(5)
C10 C11 1.376(5)
C11 C12 1.374(6)
C12 C13 1.407(5)
C12 C15 1.511(6)
C13 C14 1.376(5)
C15 C18A 1.459(16)
C15 C18 1.476(15)
C15 C16 1.524(15)
C15 C17 1.535(16)
C15 C17A 1.572(16)
C15 C16A 1.597(13)
C19 C20 1.390(5)
C20 C21 1.457(5)
C21 C22 1.390(5)
C21 C26 1.398(5)
C22 C23 1.386(6)
C23 C24 1.380(7)
C24 C25 1.395(7)
C25 C26 1.357(6)
C27 C28 1.370(5)
C27 C32 1.372(5)
C28 C29 1.393(5)
C29 C30 1.367(5)
C30 C31 1.392(5)
C30 C33 1.527(5)
C31 C32 1.385(5)
C33 C34A 1.464(13)
C33 C35 1.523(13)
C33 C35A 1.538(13)
C33 C36 1.550(12)
C33 C34 1.559(12)
C33 C36A 1.607(12)
C37 C38 1.389(5)
C38 C39 1.475(5)
C39 C44 1.384(5)
C39 C40 1.398(6)
C40 C41 1.406(6)
C41 C42 1.399(7)
C42 C43 1.337(7)
C43 C44 1.371(6)
C45 C50 1.362(5)
C45 C46 1.383(5)
C46 C47 1.380(5)
C47 C48 1.386(5)
C48 C49 1.388(6)
C48 C51 1.529(6)
C49 C50 1.401(5)
C51 C52 1.431(12)
C51 C54A 1.480(13)
C51 C54 1.519(13)
C51 C53A 1.522(12)
C51 C52A 1.608(12)
C51 C53 1.608(12)
C55 C60 1.399(5)
C55 C56 1.407(5)
C56 C57 1.371(6)
C57 C58 1.388(5)
C58 C59 1.373(6)
C59 C60 1.400(5)

loop_
_geom_torsion_atom_site_label_1
_geom_torsion_atom_site_label_2
_geom_torsion_atom_site_label_3
_geom_torsion_atom_site_label_4
_geom_torsion
N4 B1 N1 N2 -131.9(3)
N7 B1 N1 N2 121.9(3)
C55 B1 N1 N2 -9.3(5)
N4 B1 N1 C1 49.6(4)
N7 B1 N1 C1 -56.7(4)
C55 B1 N1 C1 172.1(3)
C1 N1 N2 N3 -0.7(4)
B1 N1 N2 N3 -179.4(3)
N1 N2 N3 C2 0.6(4)
N1 N2 N3 C9 -174.9(3)
N1 B1 N4 N5 132.2(3)
N7 B1 N4 N5 -121.1(3)
C55 B1 N4 N5 7.0(4)
N1 B1 N4 C19 -54.7(4)
N7 B1 N4 C19 52.1(4)
C55 B1 N4 C19 -179.8(3)
C19 N4 N5 N6 -0.2(4)
B1 N4 N5 N6 173.5(3)
N4 N5 N6 C20 -0.3(4)
N4 N5 N6 C27 177.8(3)
N1 B1 N7 N8 -129.2(3)
N4 B1 N7 N8 122.6(3)
C55 B1 N7 N8 -0.4(5)
N1 B1 N7 C37 53.6(4)
N4 B1 N7 C37 -54.6(4)
C55 B1 N7 C37 -177.6(3)
C37 N7 N8 N9 0.5(4)
B1 N7 N8 N9 -176.8(3)
N7 N8 N9 C38 -0.6(4)
N7 N8 N9 C45 174.6(3)
C1 Ni1 N10 O1 12(11)
C19 Ni1 N10 O1 -110(11)
C37 Ni1 N10 O1 130(11)
N2 N1 C1 C2 0.5(4)
B1 N1 C1 C2 179.2(3)
N2 N1 C1 Ni1 -175.0(2)
B1 N1 C1 Ni1 3.7(4)
N10 Ni1 C1 N1 177.4(2)
C19 Ni1 C1 N1 -46.0(3)
C37 Ni1 C1 N1 43.2(3)
N10 Ni1 C1 C2 4.3(5)
C19 Ni1 C1 C2 140.8(4)
C37 Ni1 C1 C2 -129.9(4)
N2 N3 C2 C1 -0.3(4)
C9 N3 C2 C1 174.6(3)
N2 N3 C2 C3 178.3(3)
C9 N3 C2 C3 -6.8(6)
N1 C1 C2 N3 -0.1(4)
Ni1 C1 C2 N3 173.7(3)
N1 C1 C2 C3 -178.6(4)
Ni1 C1 C2 C3 -4.9(7)
N3 C2 C3 C8 142.5(4)
C1 C2 C3 C8 -39.2(6)
N3 C2 C3 C4 -37.9(6)
C1 C2 C3 C4 140.4(4)
C8 C3 C4 C5 -2.2(6)
C2 C3 C4 C5 178.2(4)
C3 C4 C5 C6 2.2(7)
C4 C5 C6 C7 -1.0(7)
C5 C6 C7 C8 -0.3(7)
C6 C7 C8 C3 0.2(7)
C4 C3 C8 C7 1.0(6)
C2 C3 C8 C7 -179.4(4)
N2 N3 C9 C14 -66.0(5)
C2 N3 C9 C14 119.3(4)
N2 N3 C9 C10 116.9(4)
C2 N3 C9 C10 -57.8(5)
C14 C9 C10 C11 -0.4(6)
N3 C9 C10 C11 176.7(4)
C9 C10 C11 C12 -0.9(7)
C10 C11 C12 C13 2.0(7)
C10 C11 C12 C15 -177.2(4)
C11 C12 C13 C14 -1.8(6)
C15 C12 C13 C14 177.4(4)
C10 C9 C14 C13 0.6(6)
N3 C9 C14 C13 -176.4(4)
C12 C13 C14 C9 0.6(7)
C11 C12 C15 C18A -127.6(8)
C13 C12 C15 C18A 53.3(9)
C11 C12 C15 C18 -162.4(8)
C13 C12 C15 C18 18.5(9)
C11 C12 C15 C16 -33.3(8)
C13 C12 C15 C16 147.6(7)
C11 C12 C15 C17 80.3(8)
C13 C12 C15 C17 -98.8(7)
C11 C12 C15 C17A 110.7(7)
C13 C12 C15 C17A -68.4(7)
C11 C12 C15 C16A 3.8(9)
C13 C12 C15 C16A -175.3(7)
N5 N4 C19 C20 0.6(4)
B1 N4 C19 C20 -172.9(3)
N5 N4 C19 Ni1 177.7(2)
B1 N4 C19 Ni1 4.1(4)
N10 Ni1 C19 N4 175.7(2)
C1 Ni1 C19 N4 41.7(3)
C37 Ni1 C19 N4 -48.9(3)
N10 Ni1 C19 C20 -8.8(5)
C1 Ni1 C19 C20 -142.9(4)
C37 Ni1 C19 C20 126.6(4)
N5 N6 C20 C19 0.6(4)
C27 N6 C20 C19 -177.1(3)
N5 N6 C20 C21 -173.0(3)
C27 N6 C20 C21 9.3(6)
N4 C19 C20 N6 -0.7(4)
Ni1 C19 C20 N6 -176.5(3)
N4 C19 C20 C21 172.4(4)
Ni1 C19 C20 C21 -3.4(7)
N6 C20 C21 C22 -135.6(4)
C19 C20 C21 C22 52.4(6)
N6 C20 C21 C26 47.6(6)
C19 C20 C21 C26 -124.4(4)
C26 C21 C22 C23 -1.6(6)
C20 C21 C22 C23 -178.5(4)
C21 C22 C23 C24 2.1(8)
C22 C23 C24 C25 -1.0(8)
C23 C24 C25 C26 -0.5(8)
C24 C25 C26 C21 1.0(8)
C22 C21 C26 C25 0.0(6)
C20 C21 C26 C25 176.9(4)
N5 N6 C27 C28 -133.2(4)
C20 N6 C27 C28 44.5(6)
N5 N6 C27 C32 45.9(5)
C20 N6 C27 C32 -136.4(4)
C32 C27 C28 C29 -0.1(6)
N6 C27 C28 C29 179.0(4)
C27 C28 C29 C30 -0.5(7)
C28 C29 C30 C31 -0.2(6)
C28 C29 C30 C33 -178.6(4)
C29 C30 C31 C32 1.4(6)
C33 C30 C31 C32 179.9(4)
C28 C27 C32 C31 1.2(6)
N6 C27 C32 C31 -177.8(3)
C30 C31 C32 C27 -1.9(6)
C29 C30 C33 C34A -51.5(8)
C31 C30 C33 C34A 130.1(7)
C29 C30 C33 C35 111.2(7)
C31 C30 C33 C35 -67.2(7)
C29 C30 C33 C35A 73.2(7)
C31 C30 C33 C35A -105.2(7)
C29 C30 C33 C36 -128.2(7)
C31 C30 C33 C36 53.4(7)
C29 C30 C33 C34 -9.0(8)
C31 C30 C33 C34 172.5(7)
C29 C30 C33 C36A -173.3(6)
C31 C30 C33 C36A 8.3(8)
N8 N7 C37 C38 -0.3(4)
B1 N7 C37 C38 177.1(3)
N8 N7 C37 Ni1 -176.5(2)
B1 N7 C37 Ni1 1.0(4)
N10 Ni1 C37 N7 -177.5(2)
C1 Ni1 C37 N7 -45.6(3)
C19 Ni1 C37 N7 46.7(3)
N10 Ni1 C37 C38 8.2(5)
C1 Ni1 C37 C38 140.1(4)
C19 Ni1 C37 C38 -127.6(4)
N8 N9 C38 C37 0.5(4)
C45 N9 C38 C37 -173.9(3)
N8 N9 C38 C39 -178.9(3)
C45 N9 C38 C39 6.7(6)
N7 C37 C38 N9 -0.1(4)
Ni1 C37 C38 N9 174.8(3)
N7 C37 C38 C39 179.3(4)
Ni1 C37 C38 C39 -5.9(7)
N9 C38 C39 C44 136.4(4)
C37 C38 C39 C44 -42.9(6)
N9 C38 C39 C40 -45.5(6)
C37 C38 C39 C40 135.2(4)
C44 C39 C40 C41 -3.0(7)
C38 C39 C40 C41 178.9(4)
C39 C40 C41 C42 1.1(8)
C40 C41 C42 C43 1.5(9)
C41 C42 C43 C44 -2.1(8)
C42 C43 C44 C39 0.1(7)
C40 C39 C44 C43 2.5(6)
C38 C39 C44 C43 -179.4(4)
N8 N9 C45 C50 -48.5(5)
C38 N9 C45 C50 125.7(4)
N8 N9 C45 C46 133.0(4)
C38 N9 C45 C46 -52.8(6)
C50 C45 C46 C47 -2.3(6)
N9 C45 C46 C47 176.2(4)
C45 C46 C47 C48 1.3(7)
C46 C47 C48 C49 0.9(7)
C46 C47 C48 C51 -179.2(4)
C47 C48 C49 C50 -2.2(6)
C51 C48 C49 C50 177.9(4)
C46 C45 C50 C49 0.9(6)
N9 C45 C50 C49 -177.6(4)
C48 C49 C50 C45 1.4(6)
C47 C48 C51 C52 -58.1(8)
C49 C48 C51 C52 121.8(7)
C47 C48 C51 C54A 134.0(7)
C49 C48 C51 C54A -46.1(8)
C47 C48 C51 C54 174.3(7)
C49 C48 C51 C54 -5.8(8)
C47 C48 C51 C53A 3.1(8)
C49 C48 C51 C53A -177.0(7)
C47 C48 C51 C52A -111.3(6)
C49 C48 C51 C52A 68.6(7)
C47 C48 C51 C53 59.1(7)
C49 C48 C51 C53 -121.0(6)
N1 B1 C55 C60 147.2(3)
N4 B1 C55 C60 -94.0(4)
N7 B1 C55 C60 24.4(5)
N1 B1 C55 C56 -37.5(5)
N4 B1 C55 C56 81.4(4)
N7 B1 C55 C56 -160.3(3)
C60 C55 C56 C57 -1.6(5)
B1 C55 C56 C57 -177.3(4)
C55 C56 C57 C58 0.2(6)
C56 C57 C58 C59 1.7(6)
C57 C58 C59 C60 -2.1(6)
C56 C55 C60 C59 1.2(5)
B1 C55 C60 C59 176.8(3)
C58 C59 C60 C55 0.6(6)

loop_
_platon_squeeze_void_nr
_platon_squeeze_void_average_x
_platon_squeeze_void_average_y
_platon_squeeze_void_average_z
_platon_squeeze_void_volume
_platon_squeeze_void_count_electrons
_platon_squeeze_void_content
1 -0.008 0.000 -0.008 3924 1229 ' '
